data_7200409
loop_
_publ_author_name
'Zhu, Yuan-Yuan'
'Jiang, Long'
'Li, Zhan-Ting'

_publ_section_title
;
 Intramolecular six-membered N--H&#x22EF;Br and N--H&#x22EF;I hydrogen
 bonding in aromatic amides in the absence of competing interactions
;
_journal_issue 2
_journal_name_full CrystEngComm
_journal_page_first 235
_journal_paper_doi 10.1039/b814859g
_journal_volume 11
_journal_year 2009
_chemical_formula_sum 'C38 H36 Br Cl3 N2 O2'
_chemical_formula_weight 738.95
_chemical_name_systematic
;
?
;
_space_group_IT_number 14
_symmetry_cell_setting monoclinic
_symmetry_space_group_name_Hall '-P 2ybc'
_symmetry_space_group_name_H-M 'P 1 21/c 1'
_atom_sites_solution_hydrogens geom
_atom_sites_solution_primary direct
_atom_sites_solution_secondary difmap
_audit_creation_method SHELXL-97
_cell_angle_alpha 90.00
_cell_angle_beta 93.064(2)
_cell_angle_gamma 90.00
_cell_formula_units_Z 4
_cell_length_a 11.3955(11)
_cell_length_b 11.1852(11)
_cell_length_c 27.326(3)
_cell_measurement_reflns_used 3507
_cell_measurement_temperature 293(2)
_cell_measurement_theta_max 43.396
_cell_measurement_theta_min 4.709
_cell_volume 3478.0(6)
_computing_cell_refinement 'Bruker SMART'
_computing_data_collection 'Bruker SMART'
_computing_data_reduction 'Bruker SHELXTL'
_computing_molecular_graphics 'Bruker SHELXTL'
_computing_publication_material 'Bruker SHELXTL'
_computing_structure_refinement 'SHELXL-97 (Sheldrick, 1997)'
_computing_structure_solution 'SHELXS-97 (Sheldrick, 1990)'
_diffrn_ambient_temperature 293(2)
_diffrn_measured_fraction_theta_full 0.993
_diffrn_measured_fraction_theta_max 0.993
_diffrn_measurement_device_type 'CCD area detecter'
_diffrn_measurement_method 'phi and omega scans'
_diffrn_radiation_monochromator graphite
_diffrn_radiation_source 'fine-focus sealed tube'
_diffrn_radiation_type MoK\a
_diffrn_radiation_wavelength 0.71073
_diffrn_reflns_av_R_equivalents 0.0892
_diffrn_reflns_av_sigmaI/netI 0.1016
_diffrn_reflns_limit_h_max 14
_diffrn_reflns_limit_h_min -14
_diffrn_reflns_limit_k_max 14
_diffrn_reflns_limit_k_min -14
_diffrn_reflns_limit_l_max 28
_diffrn_reflns_limit_l_min -34
_diffrn_reflns_number 20059
_diffrn_reflns_theta_full 27.00
_diffrn_reflns_theta_max 27.00
_diffrn_reflns_theta_min 1.79
_exptl_absorpt_coefficient_mu 1.449
_exptl_absorpt_correction_T_max 1.0000
_exptl_absorpt_correction_T_min 0.5246
_exptl_absorpt_correction_type empirical
_exptl_absorpt_process_details sadabs
_exptl_crystal_colour colorless
_exptl_crystal_density_diffrn 1.411
_exptl_crystal_density_method 'not measured'
_exptl_crystal_description prismatic
_exptl_crystal_F_000 1520
_exptl_crystal_size_max 0.46
_exptl_crystal_size_mid 0.40
_exptl_crystal_size_min 0.22
_refine_diff_density_max 1.047
_refine_diff_density_min -0.728
_refine_diff_density_rms 0.089
_refine_ls_extinction_method none
_refine_ls_goodness_of_fit_ref 0.923
_refine_ls_hydrogen_treatment constr
_refine_ls_matrix_type full
_refine_ls_number_parameters 415
_refine_ls_number_reflns 7549
_refine_ls_number_restraints 0
_refine_ls_restrained_S_all 0.923
_refine_ls_R_factor_all 0.1219
_refine_ls_R_factor_gt 0.0700
_refine_ls_shift/su_max 0.001
_refine_ls_shift/su_mean 0.000
_refine_ls_structure_factor_coef Fsqd
_refine_ls_weighting_details 'calc w=1/[\s^2^(Fo^2^)+(0.1191P)^2^+0.0000P] where P=(Fo^2^+2Fc^2^)/3'
_refine_ls_weighting_scheme calc
_refine_ls_wR_factor_gt 0.1899
_refine_ls_wR_factor_ref 0.2144
_reflns_number_gt 3948
_reflns_number_total 7549
_reflns_threshold_expression >2sigma(I)
_cod_data_source_file b814859g.txt
_cod_data_source_block cd2875
_cod_depositor_comments
;
The following automatic conversions were performed:
'_symmetry_cell_setting' value 'Monoclinic' changed to 'monoclinic'
according to '/home/saulius/struct/CIF-dictionaries/cif_core.dic'
dictionary named 'cif_core.dic' version 2.4.1 from 2010-06-29.

Automatic conversion script
Id: cif_fix_enum 1527 2010-12-29 10:47:43Z saulius 
;
_cod_original_cell_volume 3478.1(6)
_cod_original_sg_symbol_H-M P2(1)/c
_cod_database_code 7200409

loop_
_symmetry_equiv_pos_as_xyz
'x, y, z'
'-x, y+1/2, -z+1/2'
'-x, -y, -z'
'x, -y-1/2, z-1/2'

loop_
_atom_site_label
_atom_site_type_symbol
_atom_site_fract_x
_atom_site_fract_y
_atom_site_fract_z
_atom_site_U_iso_or_equiv
_atom_site_adp_type
_atom_site_occupancy
_atom_site_symmetry_multiplicity
_atom_site_calc_flag
_atom_site_refinement_flags
_atom_site_disorder_assembly
_atom_site_disorder_group
Br1 Br -0.27064(4) 1.03217(5) 0.342750(18) 0.0596(2) Uani 1 1 d . . .
O1 O -0.1488(3) 0.7480(3) 0.32991(11) 0.0457(8) Uani 1 1 d . . .
O2 O 0.2758(3) 0.8631(4) 0.26585(19) 0.1004(17) Uani 1 1 d . . .
N1 N -0.0299(3) 0.8180(3) 0.39220(12) 0.0382(8) Uani 1 1 d . . .
H1A H 0.0096 0.8801 0.4016 0.046 Uiso 1 1 calc R . .
N2 N 0.1883(3) 1.0328(3) 0.23992(14) 0.0447(9) Uani 1 1 d . . .
H2A H 0.1959 1.0945 0.2216 0.054 Uiso 1 1 calc R . .
C1 C -0.0822(3) 0.8231(4) 0.34718(15) 0.0360(10) Uani 1 1 d . . .
C2 C -0.0508(3) 0.9315(4) 0.31843(14) 0.0352(9) Uani 1 1 d . . .
C3 C -0.1249(4) 1.0298(4) 0.31221(15) 0.0388(10) Uani 1 1 d . . .
C4 C -0.0945(4) 1.1259(4) 0.28402(16) 0.0493(12) Uani 1 1 d . . .
H4 H -0.1449 1.1911 0.2801 0.059 Uiso 1 1 calc R . .
C5 C 0.0101(4) 1.1251(4) 0.26183(16) 0.0459(11) Uani 1 1 d . . .
H5 H 0.0316 1.1913 0.2438 0.055 Uiso 1 1 calc R . .
C6 C 0.0849(4) 1.0273(4) 0.26569(15) 0.0383(10) Uani 1 1 d . . .
C7 C 0.0539(4) 0.9315(4) 0.29432(15) 0.0394(10) Uani 1 1 d . . .
H7 H 0.1038 0.8659 0.2975 0.047 Uiso 1 1 calc R . .
C8 C 0.2777(4) 0.9521(4) 0.2406(2) 0.0528(13) Uani 1 1 d . . .
C9 C -0.0318(4) 0.7180(4) 0.42787(15) 0.0390(10) Uani 1 1 d . . .
C10 C -0.1453(4) 0.7187(4) 0.45562(15) 0.0421(10) Uani 1 1 d . . .
C11 C -0.2482(4) 0.7716(5) 0.43729(18) 0.0560(13) Uani 1 1 d . . .
H11 H -0.2495 0.8106 0.4072 0.067 Uiso 1 1 calc R . .
C12 C -0.3492(5) 0.7673(6) 0.4632(2) 0.0734(17) Uani 1 1 d . . .
H12 H -0.4182 0.8021 0.4503 0.088 Uiso 1 1 calc R . .
C13 C -0.3476(6) 0.7120(6) 0.5078(2) 0.0786(18) Uani 1 1 d . . .
H13 H -0.4152 0.7097 0.5254 0.094 Uiso 1 1 calc R . .
C14 C -0.2473(5) 0.6605(5) 0.5262(2) 0.0728(17) Uani 1 1 d . . .
H14 H -0.2465 0.6219 0.5563 0.087 Uiso 1 1 calc R . .
C15 C -0.1483(5) 0.6646(5) 0.50118(18) 0.0573(13) Uani 1 1 d . . .
H15 H -0.0801 0.6300 0.5150 0.069 Uiso 1 1 calc R . .
C16 C 0.0727(4) 0.7421(4) 0.46467(16) 0.0447(11) Uani 1 1 d . . .
C17 C 0.0732(5) 0.8469(5) 0.49125(19) 0.0674(16) Uani 1 1 d . . .
H17 H 0.0108 0.8999 0.4867 0.081 Uiso 1 1 calc R . .
C18 C 0.1654(6) 0.8747(6) 0.5247(2) 0.090(2) Uani 1 1 d . . .
H18 H 0.1650 0.9460 0.5422 0.108 Uiso 1 1 calc R . .
C19 C 0.2566(6) 0.7963(7) 0.5316(2) 0.087(2) Uani 1 1 d . . .
H19 H 0.3190 0.8146 0.5536 0.104 Uiso 1 1 calc R . .
C20 C 0.2563(5) 0.6903(6) 0.5061(2) 0.0701(16) Uani 1 1 d . . .
H20 H 0.3180 0.6364 0.5110 0.084 Uiso 1 1 calc R . .
C21 C 0.1640(4) 0.6646(5) 0.47309(18) 0.0547(13) Uani 1 1 d . . .
H21 H 0.1640 0.5925 0.4561 0.066 Uiso 1 1 calc R . .
C22 C -0.0155(4) 0.5992(4) 0.40047(15) 0.0381(10) Uani 1 1 d . . .
C23 C -0.0782(4) 0.4983(4) 0.41130(19) 0.0472(12) Uani 1 1 d . . .
H23 H -0.1358 0.5013 0.4341 0.057 Uiso 1 1 calc R . .
C24 C -0.0540(5) 0.3910(5) 0.38743(19) 0.0575(13) Uani 1 1 d . . .
H24 H -0.0962 0.3227 0.3948 0.069 Uiso 1 1 calc R . .
C25 C 0.0299(4) 0.3839(5) 0.35358(19) 0.0571(13) Uani 1 1 d . . .
H25 H 0.0462 0.3114 0.3387 0.068 Uiso 1 1 calc R . .
C26 C 0.0892(4) 0.4846(5) 0.34200(19) 0.0568(14) Uani 1 1 d . . .
H26 H 0.1445 0.4818 0.3182 0.068 Uiso 1 1 calc R . .
C27 C 0.0673(4) 0.5917(4) 0.36558(17) 0.0477(11) Uani 1 1 d . . .
H27 H 0.1093 0.6597 0.3577 0.057 Uiso 1 1 calc R . .
C28 C 0.3781(4) 0.9757(4) 0.20860(18) 0.0485(12) Uani 1 1 d . . .
C29 C 0.3799(5) 1.0946(6) 0.1842(3) 0.103(3) Uani 1 1 d . . .
H29A H 0.3851 1.1566 0.2091 0.124 Uiso 1 1 calc R . .
H29B H 0.3068 1.1058 0.1649 0.124 Uiso 1 1 calc R . .
C30 C 0.4853(5) 1.1082(7) 0.1501(3) 0.100(3) Uani 1 1 d . . .
H30 H 0.4847 1.1856 0.1333 0.120 Uiso 1 1 calc R . .
C31 C 0.4788(7) 1.0055(8) 0.1148(3) 0.104(2) Uani 1 1 d . . .
H31A H 0.4050 1.0103 0.0955 0.125 Uiso 1 1 calc R . .
H31B H 0.5418 1.0135 0.0925 0.125 Uiso 1 1 calc R . .
C32 C 0.4870(6) 0.8895(7) 0.1375(3) 0.088(2) Uani 1 1 d . . .
H32 H 0.4850 0.8274 0.1122 0.106 Uiso 1 1 calc R . .
C33 C 0.5951(5) 0.8738(6) 0.1712(3) 0.0826(19) Uani 1 1 d . . .
H33A H 0.5929 0.7963 0.1872 0.099 Uiso 1 1 calc R . .
H33B H 0.6649 0.8770 0.1525 0.099 Uiso 1 1 calc R . .
C34 C 0.5997(5) 0.9681(6) 0.2081(3) 0.0767(18) Uani 1 1 d . . .
H34 H 0.6714 0.9583 0.2291 0.092 Uiso 1 1 calc R . .
C35 C 0.4943(5) 0.9547(6) 0.2389(2) 0.0806(19) Uani 1 1 d . . .
H35A H 0.5003 1.0115 0.2657 0.097 Uiso 1 1 calc R . .
H35B H 0.4940 0.8749 0.2528 0.097 Uiso 1 1 calc R . .
C36 C 0.3776(5) 0.8779(7) 0.1684(2) 0.092(2) Uani 1 1 d . . .
H36A H 0.3769 0.7996 0.1836 0.111 Uiso 1 1 calc R . .
H36B H 0.3070 0.8855 0.1472 0.111 Uiso 1 1 calc R . .
C37 C 0.5994(6) 1.0913(6) 0.1859(3) 0.098(2) Uani 1 1 d . . .
H37A H 0.6695 1.1022 0.1677 0.118 Uiso 1 1 calc R . .
H37B H 0.5999 1.1510 0.2116 0.118 Uiso 1 1 calc R . .
Cl1 Cl 0.2094(3) 1.0864(3) 0.39452(14) 0.1957(17) Uani 1 1 d . . .
Cl2 Cl 0.3084(2) 0.8590(2) 0.40060(14) 0.1707(12) Uani 1 1 d . . .
Cl3 Cl 0.4590(3) 1.0532(3) 0.3971(2) 0.237(2) Uani 1 1 d . . .
C38 C 0.3248(8) 0.9943(8) 0.3832(6) 0.168(5) Uani 1 1 d . . .
H38 H 0.3217 0.9884 0.3474 0.202 Uiso 1 1 calc R . .

loop_
_atom_site_aniso_label
_atom_site_aniso_U_11
_atom_site_aniso_U_22
_atom_site_aniso_U_33
_atom_site_aniso_U_23
_atom_site_aniso_U_13
_atom_site_aniso_U_12
Br1 0.0487(3) 0.0783(4) 0.0531(3) 0.0093(3) 0.0155(2) 0.0201(3)
O1 0.0406(17) 0.0479(19) 0.0485(18) -0.0045(15) 0.0004(14) -0.0100(15)
O2 0.061(3) 0.086(3) 0.159(4) 0.067(3) 0.053(3) 0.032(2)
N1 0.042(2) 0.031(2) 0.041(2) -0.0009(15) -0.0020(16) -0.0047(15)
N2 0.041(2) 0.040(2) 0.054(2) 0.0122(18) 0.0088(17) 0.0010(17)
C1 0.027(2) 0.040(3) 0.042(2) -0.0025(19) 0.0045(18) 0.0023(18)
C2 0.033(2) 0.041(3) 0.031(2) -0.0005(18) -0.0034(17) -0.0005(18)
C3 0.039(2) 0.045(3) 0.033(2) -0.006(2) 0.0063(18) 0.003(2)
C4 0.057(3) 0.046(3) 0.046(3) 0.003(2) 0.008(2) 0.016(2)
C5 0.055(3) 0.041(3) 0.041(3) 0.005(2) 0.010(2) 0.003(2)
C6 0.038(2) 0.039(3) 0.038(2) 0.002(2) -0.0010(18) 0.001(2)
C7 0.035(2) 0.040(3) 0.042(2) 0.001(2) -0.0011(19) 0.0004(19)
C8 0.040(3) 0.049(3) 0.070(3) 0.018(3) 0.012(2) 0.001(2)
C9 0.043(2) 0.035(2) 0.038(2) 0.0051(19) 0.0007(19) 0.0000(19)
C10 0.050(3) 0.040(3) 0.038(2) -0.004(2) 0.008(2) 0.004(2)
C11 0.056(3) 0.066(4) 0.047(3) 0.006(2) 0.016(2) 0.012(3)
C12 0.054(3) 0.101(5) 0.066(4) 0.000(3) 0.016(3) 0.018(3)
C13 0.081(4) 0.093(5) 0.065(4) -0.007(3) 0.036(3) 0.006(4)
C14 0.087(4) 0.082(4) 0.051(3) 0.012(3) 0.026(3) 0.018(3)
C15 0.061(3) 0.062(3) 0.050(3) 0.006(2) 0.011(2) 0.012(3)
C16 0.047(3) 0.046(3) 0.041(3) 0.004(2) -0.005(2) -0.004(2)
C17 0.072(4) 0.064(4) 0.064(4) -0.013(3) -0.023(3) 0.007(3)
C18 0.108(6) 0.077(5) 0.078(4) -0.018(4) -0.042(4) 0.001(4)
C19 0.075(4) 0.102(6) 0.079(4) 0.011(4) -0.033(3) -0.023(4)
C20 0.064(4) 0.075(4) 0.069(4) 0.013(3) -0.020(3) 0.003(3)
C21 0.056(3) 0.055(3) 0.052(3) 0.001(2) -0.006(2) -0.001(2)
C22 0.035(2) 0.038(3) 0.040(2) -0.003(2) -0.0005(18) 0.0019(19)
C23 0.044(3) 0.043(3) 0.054(3) -0.004(2) 0.002(2) 0.001(2)
C24 0.063(3) 0.042(3) 0.067(3) -0.002(3) -0.002(3) -0.003(2)
C25 0.056(3) 0.046(3) 0.069(3) -0.010(3) -0.002(3) 0.011(3)
C26 0.046(3) 0.072(4) 0.053(3) -0.006(3) 0.004(2) 0.018(3)
C27 0.042(3) 0.045(3) 0.057(3) -0.003(2) 0.003(2) 0.006(2)
C28 0.035(2) 0.051(3) 0.059(3) 0.000(2) 0.005(2) -0.007(2)
C29 0.064(4) 0.085(5) 0.166(7) 0.048(5) 0.051(4) 0.019(4)
C30 0.056(4) 0.081(5) 0.167(8) 0.042(5) 0.047(4) 0.002(3)
C31 0.099(6) 0.136(8) 0.078(5) 0.014(5) 0.011(4) -0.004(5)
C32 0.082(5) 0.099(6) 0.084(5) -0.035(4) 0.007(4) 0.009(4)
C33 0.058(4) 0.092(5) 0.100(5) -0.007(4) 0.020(3) -0.004(3)
C34 0.039(3) 0.103(5) 0.089(5) 0.001(4) 0.012(3) 0.005(3)
C35 0.045(3) 0.107(5) 0.089(5) 0.008(4) 0.007(3) 0.006(3)
C36 0.060(4) 0.116(6) 0.101(5) -0.032(4) 0.008(3) -0.023(4)
C37 0.074(5) 0.085(5) 0.140(6) -0.032(5) 0.049(4) -0.043(4)
Cl1 0.188(3) 0.122(2) 0.265(4) -0.082(2) -0.106(3) 0.055(2)
Cl2 0.133(2) 0.116(2) 0.265(3) 0.027(2) 0.028(2) -0.0140(16)
Cl3 0.134(3) 0.173(3) 0.411(6) -0.078(3) 0.091(3) -0.077(2)
C38 0.110(8) 0.087(6) 0.305(16) 0.013(8) 0.002(8) -0.032(5)

loop_
_atom_type_symbol
_atom_type_description
_atom_type_scat_dispersion_real
_atom_type_scat_dispersion_imag
_atom_type_scat_source
C C 0.0033 0.0016 'International Tables Vol C Tables 4.2.6.8 and 6.1.1.4'
H H 0.0000 0.0000 'International Tables Vol C Tables 4.2.6.8 and 6.1.1.4'
N N 0.0061 0.0033 'International Tables Vol C Tables 4.2.6.8 and 6.1.1.4'
O O 0.0106 0.0060 'International Tables Vol C Tables 4.2.6.8 and 6.1.1.4'
Cl Cl 0.1484 0.1585 'International Tables Vol C Tables 4.2.6.8 and 6.1.1.4'
Br Br -0.2901 2.4595 'International Tables Vol C Tables 4.2.6.8 and 6.1.1.4'

loop_
_geom_angle_atom_site_label_1
_geom_angle_atom_site_label_2
_geom_angle_atom_site_label_3
_geom_angle
_geom_angle_site_symmetry_1
_geom_angle_site_symmetry_3
_geom_angle_publ_flag
C1 N1 C9 127.9(3) . . ?
C1 N1 H1A 116.1 . . ?
C9 N1 H1A 116.1 . . ?
C8 N2 C6 127.7(4) . . ?
C8 N2 H2A 116.1 . . ?
C6 N2 H2A 116.1 . . ?
O1 C1 N1 124.6(4) . . ?
O1 C1 C2 121.3(4) . . ?
N1 C1 C2 114.2(4) . . ?
C3 C2 C7 118.1(4) . . ?
C3 C2 C1 122.9(4) . . ?
C7 C2 C1 118.8(4) . . ?
C4 C3 C2 121.0(4) . . ?
C4 C3 Br1 119.2(3) . . ?
C2 C3 Br1 119.8(3) . . ?
C5 C4 C3 119.6(4) . . ?
C5 C4 H4 120.2 . . ?
C3 C4 H4 120.2 . . ?
C4 C5 C6 121.3(4) . . ?
C4 C5 H5 119.4 . . ?
C6 C5 H5 119.4 . . ?
C7 C6 C5 118.6(4) . . ?
C7 C6 N2 124.3(4) . . ?
C5 C6 N2 117.1(4) . . ?
C6 C7 C2 121.2(4) . . ?
C6 C7 H7 119.4 . . ?
C2 C7 H7 119.4 . . ?
O2 C8 N2 121.0(4) . . ?
O2 C8 C28 120.9(4) . . ?
N2 C8 C28 118.0(4) . . ?
N1 C9 C10 111.3(3) . . ?
N1 C9 C16 105.0(3) . . ?
C10 C9 C16 108.6(3) . . ?
N1 C9 C22 108.9(3) . . ?
C10 C9 C22 111.8(3) . . ?
C16 C9 C22 111.0(3) . . ?
C11 C10 C15 116.8(4) . . ?
C11 C10 C9 123.0(4) . . ?
C15 C10 C9 120.2(4) . . ?
C10 C11 C12 120.8(5) . . ?
C10 C11 H11 119.6 . . ?
C12 C11 H11 119.6 . . ?
C13 C12 C11 120.0(5) . . ?
C13 C12 H12 120.0 . . ?
C11 C12 H12 120.0 . . ?
C14 C13 C12 119.7(5) . . ?
C14 C13 H13 120.2 . . ?
C12 C13 H13 120.2 . . ?
C15 C14 C13 120.7(5) . . ?
C15 C14 H14 119.7 . . ?
C13 C14 H14 119.7 . . ?
C14 C15 C10 122.0(5) . . ?
C14 C15 H15 119.0 . . ?
C10 C15 H15 119.0 . . ?
C21 C16 C17 118.0(4) . . ?
C21 C16 C9 123.7(4) . . ?
C17 C16 C9 118.3(4) . . ?
C16 C17 C18 121.2(5) . . ?
C16 C17 H17 119.4 . . ?
C18 C17 H17 119.4 . . ?
C19 C18 C17 119.4(6) . . ?
C19 C18 H18 120.3 . . ?
C17 C18 H18 120.3 . . ?
C18 C19 C20 120.1(6) . . ?
C18 C19 H19 119.9 . . ?
C20 C19 H19 119.9 . . ?
C19 C20 C21 119.5(5) . . ?
C19 C20 H20 120.3 . . ?
C21 C20 H20 120.3 . . ?
C16 C21 C20 121.8(5) . . ?
C16 C21 H21 119.1 . . ?
C20 C21 H21 119.1 . . ?
C23 C22 C27 118.8(4) . . ?
C23 C22 C9 121.6(4) . . ?
C27 C22 C9 119.5(4) . . ?
C22 C23 C24 119.0(5) . . ?
C22 C23 H23 120.5 . . ?
C24 C23 H23 120.5 . . ?
C25 C24 C23 121.8(5) . . ?
C25 C24 H24 119.1 . . ?
C23 C24 H24 119.1 . . ?
C26 C25 C24 118.9(5) . . ?
C26 C25 H25 120.6 . . ?
C24 C25 H25 120.6 . . ?
C25 C26 C27 120.2(5) . . ?
C25 C26 H26 119.9 . . ?
C27 C26 H26 119.9 . . ?
C22 C27 C26 121.3(5) . . ?
C22 C27 H27 119.4 . . ?
C26 C27 H27 119.4 . . ?
C29 C28 C8 116.5(4) . . ?
C29 C28 C35 110.2(5) . . ?
C8 C28 C35 108.7(4) . . ?
C29 C28 C36 108.3(5) . . ?
C8 C28 C36 108.3(4) . . ?
C35 C28 C36 104.1(5) . . ?
C28 C29 C30 112.4(5) . . ?
C28 C29 H29A 109.1 . . ?
C30 C29 H29A 109.1 . . ?
C28 C29 H29B 109.1 . . ?
C30 C29 H29B 109.1 . . ?
H29A C29 H29B 107.8 . . ?
C31 C30 C29 107.2(6) . . ?
C31 C30 C37 108.3(6) . . ?
C29 C30 C37 104.4(6) . . ?
C31 C30 H30 112.2 . . ?
C29 C30 H30 112.2 . . ?
C37 C30 H30 112.2 . . ?
C32 C31 C30 114.4(6) . . ?
C32 C31 H31A 108.7 . . ?
C30 C31 H31A 108.7 . . ?
C32 C31 H31B 108.7 . . ?
C30 C31 H31B 108.7 . . ?
H31A C31 H31B 107.6 . . ?
C31 C32 C33 113.7(6) . . ?
C31 C32 C36 105.9(6) . . ?
C33 C32 C36 108.2(6) . . ?
C31 C32 H32 109.6 . . ?
C33 C32 H32 109.6 . . ?
C36 C32 H32 109.6 . . ?
C34 C33 C32 109.6(5) . . ?
C34 C33 H33A 109.8 . . ?
C32 C33 H33A 109.8 . . ?
C34 C33 H33B 109.8 . . ?
C32 C33 H33B 109.8 . . ?
H33A C33 H33B 108.2 . . ?
C33 C34 C37 112.7(6) . . ?
C33 C34 C35 108.2(5) . . ?
C37 C34 C35 109.3(5) . . ?
C33 C34 H34 108.9 . . ?
C37 C34 H34 108.9 . . ?
C35 C34 H34 108.9 . . ?
C34 C35 C28 111.7(5) . . ?
C34 C35 H35A 109.3 . . ?
C28 C35 H35A 109.3 . . ?
C34 C35 H35B 109.3 . . ?
C28 C35 H35B 109.3 . . ?
H35A C35 H35B 107.9 . . ?
C32 C36 C28 110.7(5) . . ?
C32 C36 H36A 109.5 . . ?
C28 C36 H36A 109.5 . . ?
C32 C36 H36B 109.5 . . ?
C28 C36 H36B 109.5 . . ?
H36A C36 H36B 108.1 . . ?
C34 C37 C30 109.8(5) . . ?
C34 C37 H37A 109.7 . . ?
C30 C37 H37A 109.7 . . ?
C34 C37 H37B 109.7 . . ?
C30 C37 H37B 109.7 . . ?
H37A C37 H37B 108.2 . . ?
Cl2 C38 Cl3 114.9(7) . . ?
Cl2 C38 Cl1 114.4(6) . . ?
Cl3 C38 Cl1 114.8(6) . . ?
Cl2 C38 H38 103.5 . . ?
Cl3 C38 H38 103.5 . . ?
Cl1 C38 H38 103.5 . . ?

loop_
_geom_bond_atom_site_label_1
_geom_bond_atom_site_label_2
_geom_bond_distance
_geom_bond_site_symmetry_2
_geom_bond_publ_flag
Br1 C3 1.898(4) . ?
O1 C1 1.211(5) . ?
O2 C8 1.212(6) . ?
N1 C1 1.339(5) . ?
N1 C9 1.485(5) . ?
N1 H1A 0.8600 . ?
N2 C8 1.361(6) . ?
N2 C6 1.406(5) . ?
N2 H2A 0.8600 . ?
C1 C2 1.499(6) . ?
C2 C3 1.392(6) . ?
C2 C7 1.393(6) . ?
C3 C4 1.378(6) . ?
C4 C5 1.366(6) . ?
C4 H4 0.9300 . ?
C5 C6 1.387(6) . ?
C5 H5 0.9300 . ?
C6 C7 1.384(6) . ?
C7 H7 0.9300 . ?
C8 C28 1.500(6) . ?
C9 C10 1.534(6) . ?
C9 C16 1.541(6) . ?
C9 C22 1.542(6) . ?
C10 C11 1.383(6) . ?
C10 C15 1.386(6) . ?
C11 C12 1.384(7) . ?
C11 H11 0.9300 . ?
C12 C13 1.366(8) . ?
C12 H12 0.9300 . ?
C13 C14 1.352(8) . ?
C13 H13 0.9300 . ?
C14 C15 1.351(7) . ?
C14 H14 0.9300 . ?
C15 H15 0.9300 . ?
C16 C21 1.364(6) . ?
C16 C17 1.378(7) . ?
C17 C18 1.390(7) . ?
C17 H17 0.9300 . ?
C18 C19 1.365(9) . ?
C18 H18 0.9300 . ?
C19 C20 1.375(8) . ?
C19 H19 0.9300 . ?
C20 C21 1.379(7) . ?
C20 H20 0.9300 . ?
C21 H21 0.9300 . ?
C22 C23 1.376(6) . ?
C22 C27 1.379(6) . ?
C23 C24 1.400(7) . ?
C23 H23 0.9300 . ?
C24 C25 1.368(7) . ?
C24 H24 0.9300 . ?
C25 C26 1.359(7) . ?
C25 H25 0.9300 . ?
C26 C27 1.389(7) . ?
C26 H26 0.9300 . ?
C27 H27 0.9300 . ?
C28 C29 1.489(8) . ?
C28 C35 1.542(7) . ?
C28 C36 1.549(8) . ?
C29 C30 1.568(8) . ?
C29 H29A 0.9700 . ?
C29 H29B 0.9700 . ?
C30 C31 1.498(10) . ?
C30 C37 1.596(10) . ?
C30 H30 0.9800 . ?
C31 C32 1.439(10) . ?
C31 H31A 0.9700 . ?
C31 H31B 0.9700 . ?
C32 C33 1.508(9) . ?
C32 C36 1.548(8) . ?
C32 H32 0.9800 . ?
C33 C34 1.457(9) . ?
C33 H33A 0.9700 . ?
C33 H33B 0.9700 . ?
C34 C37 1.505(9) . ?
C34 C35 1.511(8) . ?
C34 H34 0.9800 . ?
C35 H35A 0.9700 . ?
C35 H35B 0.9700 . ?
C36 H36A 0.9700 . ?
C36 H36B 0.9700 . ?
C37 H37A 0.9700 . ?
C37 H37B 0.9700 . ?
Cl1 C38 1.712(11) . ?
Cl2 C38 1.600(9) . ?
Cl3 C38 1.689(9) . ?
C38 H38 0.9800 . ?

loop_
_geom_hbond_atom_site_label_D
_geom_hbond_atom_site_label_H
_geom_hbond_atom_site_label_A
_geom_hbond_distance_DH
_geom_hbond_distance_HA
_geom_hbond_distance_DA
_geom_hbond_angle_DHA
_geom_hbond_site_symmetry_A
C38 H38 O2 0.98 2.66 3.545(15) 150.1 .
N2 H2A O1 0.86 2.27 3.089(5) 160.3 2

loop_
_geom_torsion_atom_site_label_1
_geom_torsion_atom_site_label_2
_geom_torsion_atom_site_label_3
_geom_torsion_atom_site_label_4
_geom_torsion
_geom_torsion_site_symmetry_1
_geom_torsion_site_symmetry_2
_geom_torsion_site_symmetry_3
_geom_torsion_site_symmetry_4
_geom_torsion_publ_flag
C9 N1 C1 O1 6.4(6) . . . . ?
C9 N1 C1 C2 -173.1(4) . . . . ?
O1 C1 C2 C3 78.4(5) . . . . ?
N1 C1 C2 C3 -102.1(5) . . . . ?
O1 C1 C2 C7 -97.7(5) . . . . ?
N1 C1 C2 C7 81.8(5) . . . . ?
C7 C2 C3 C4 -1.6(6) . . . . ?
C1 C2 C3 C4 -177.7(4) . . . . ?
C7 C2 C3 Br1 178.2(3) . . . . ?
C1 C2 C3 Br1 2.2(6) . . . . ?
C2 C3 C4 C5 -0.1(7) . . . . ?
Br1 C3 C4 C5 -179.9(3) . . . . ?
C3 C4 C5 C6 2.3(7) . . . . ?
C4 C5 C6 C7 -2.6(7) . . . . ?
C4 C5 C6 N2 177.5(4) . . . . ?
C8 N2 C6 C7 -4.4(7) . . . . ?
C8 N2 C6 C5 175.5(5) . . . . ?
C5 C6 C7 C2 0.8(6) . . . . ?
N2 C6 C7 C2 -179.2(4) . . . . ?
C3 C2 C7 C6 1.2(6) . . . . ?
C1 C2 C7 C6 177.4(4) . . . . ?
C6 N2 C8 O2 -1.1(8) . . . . ?
C6 N2 C8 C28 178.2(4) . . . . ?
C1 N1 C9 C10 -81.0(5) . . . . ?
C1 N1 C9 C16 161.7(4) . . . . ?
C1 N1 C9 C22 42.7(5) . . . . ?
N1 C9 C10 C11 23.7(6) . . . . ?
C16 C9 C10 C11 138.8(5) . . . . ?
C22 C9 C10 C11 -98.3(5) . . . . ?
N1 C9 C10 C15 -156.4(4) . . . . ?
C16 C9 C10 C15 -41.3(6) . . . . ?
C22 C9 C10 C15 81.5(5) . . . . ?
C15 C10 C11 C12 -1.5(8) . . . . ?
C9 C10 C11 C12 178.4(5) . . . . ?
C10 C11 C12 C13 1.0(9) . . . . ?
C11 C12 C13 C14 -0.7(10) . . . . ?
C12 C13 C14 C15 0.9(10) . . . . ?
C13 C14 C15 C10 -1.4(9) . . . . ?
C11 C10 C15 C14 1.7(8) . . . . ?
C9 C10 C15 C14 -178.2(5) . . . . ?
N1 C9 C16 C21 -120.5(5) . . . . ?
C10 C9 C16 C21 120.4(5) . . . . ?
C22 C9 C16 C21 -3.0(6) . . . . ?
N1 C9 C16 C17 60.6(5) . . . . ?
C10 C9 C16 C17 -58.5(5) . . . . ?
C22 C9 C16 C17 178.2(4) . . . . ?
C21 C16 C17 C18 1.7(8) . . . . ?
C9 C16 C17 C18 -179.3(5) . . . . ?
C16 C17 C18 C19 -0.5(10) . . . . ?
C17 C18 C19 C20 -0.7(11) . . . . ?
C18 C19 C20 C21 0.7(10) . . . . ?
C17 C16 C21 C20 -1.7(8) . . . . ?
C9 C16 C21 C20 179.4(5) . . . . ?
C19 C20 C21 C16 0.5(9) . . . . ?
N1 C9 C22 C23 -139.8(4) . . . . ?
C10 C9 C22 C23 -16.4(6) . . . . ?
C16 C9 C22 C23 105.1(5) . . . . ?
N1 C9 C22 C27 42.9(5) . . . . ?
C10 C9 C22 C27 166.3(4) . . . . ?
C16 C9 C22 C27 -72.2(5) . . . . ?
C27 C22 C23 C24 1.5(7) . . . . ?
C9 C22 C23 C24 -175.9(4) . . . . ?
C22 C23 C24 C25 -0.2(8) . . . . ?
C23 C24 C25 C26 -1.7(8) . . . . ?
C24 C25 C26 C27 2.3(8) . . . . ?
C23 C22 C27 C26 -0.9(7) . . . . ?
C9 C22 C27 C26 176.5(4) . . . . ?
C25 C26 C27 C22 -1.0(7) . . . . ?
O2 C8 C28 C29 -172.1(6) . . . . ?
N2 C8 C28 C29 8.6(8) . . . . ?
O2 C8 C28 C35 -46.9(7) . . . . ?
N2 C8 C28 C35 133.7(5) . . . . ?
O2 C8 C28 C36 65.7(7) . . . . ?
N2 C8 C28 C36 -113.7(6) . . . . ?
C8 C28 C29 C30 -177.7(6) . . . . ?
C35 C28 C29 C30 57.9(8) . . . . ?
C36 C28 C29 C30 -55.4(8) . . . . ?
C28 C29 C30 C31 54.6(9) . . . . ?
C28 C29 C30 C37 -60.2(8) . . . . ?
C29 C30 C31 C32 -60.3(9) . . . . ?
C37 C30 C31 C32 51.9(8) . . . . ?
C30 C31 C32 C33 -54.8(8) . . . . ?
C30 C31 C32 C36 63.9(8) . . . . ?
C31 C32 C33 C34 55.4(8) . . . . ?
C36 C32 C33 C34 -62.0(7) . . . . ?
C32 C33 C34 C37 -57.6(7) . . . . ?
C32 C33 C34 C35 63.5(7) . . . . ?
C33 C34 C35 C28 -64.9(7) . . . . ?
C37 C34 C35 C28 58.2(7) . . . . ?
C29 C28 C35 C34 -55.3(7) . . . . ?
C8 C28 C35 C34 175.9(5) . . . . ?
C36 C28 C35 C34 60.6(6) . . . . ?
C31 C32 C36 C28 -61.4(7) . . . . ?
C33 C32 C36 C28 60.8(8) . . . . ?
C29 C28 C36 C32 58.8(7) . . . . ?
C8 C28 C36 C32 -174.0(5) . . . . ?
C35 C28 C36 C32 -58.4(7) . . . . ?
C33 C34 C37 C30 57.5(7) . . . . ?
C35 C34 C37 C30 -62.9(7) . . . . ?
C31 C30 C37 C34 -52.0(7) . . . . ?
C29 C30 C37 C34 62.0(7) . . . . ?
